data_4108155
loop_
_publ_author_name
'Eugene Khaskin'
'Peter Y. Zavalij'
'Andrei N. Vedernikov'

_publ_section_title
;
 Bidirectional Transfer of Phenyl and Methyl Groups between PtIV and Boron
 in Platinum Dipyridylborato Complexes
;
_journal_name_full 'Journal of the American Chemical Society'
_journal_page_first 10088
_journal_page_last 10089
_journal_paper_doi 10.1021/ja804222c
_journal_volume 130
_journal_year 2008
_chemical_formula_moiety 'C25 H27 B N2 Pt'
_chemical_formula_sum 'C25 H27 B N2 Pt'
_chemical_formula_weight 561.39
_chemical_name_common 'Platinum complex'
_chemical_name_systematic
;
Platinum complex
;
_space_group_IT_number 2
_symmetry_cell_setting triclinic
_symmetry_space_group_name_Hall '-P 1'
_symmetry_space_group_name_H-M 'P -1'
_atom_sites_solution_hydrogens geom
_atom_sites_solution_primary direct
_atom_sites_solution_secondary difmap
_audit_creation_method 'SHELXL-97 & ZCIF'
_cell_angle_alpha 90.097(2)
_cell_angle_beta 99.641(2)
_cell_angle_gamma 93.501(2)
_cell_formula_units_Z 4
_cell_length_a 8.9464(13)
_cell_length_b 10.5473(16)
_cell_length_c 23.542(4)
_cell_measurement_reflns_used 7539
_cell_measurement_temperature 220(2)
_cell_measurement_theta_max 27.5
_cell_measurement_theta_min 2.3
_cell_volume 2185.8(6)
_computing_cell_refinement 'SAINT (Bruker, 1999)'
_computing_data_collection 'SMART (Bruker, 1999)'
_computing_data_reduction SAINT
_computing_molecular_graphics 'XSHEL (Bruker, 1999)'
_computing_publication_material SHELXL-97
_computing_structure_refinement 'SHELXL-97 (Sheldrick, 1997)'
_computing_structure_solution 'SHELXS-97 (Sheldrick, 1990)'
_diffrn_ambient_temperature 220(2)
_diffrn_detector 'CCD area detector'
_diffrn_detector_area_resol_mean 8.33
_diffrn_detector_type 'Bruker Smart1000'
_diffrn_measured_fraction_theta_full 0.971
_diffrn_measured_fraction_theta_max 0.971
_diffrn_measurement_details 366,366,42,323
_diffrn_measurement_device_type 'three-circle diffractometer'
_diffrn_measurement_method '\w and \f scans'
_diffrn_measurement_specimen_support 'cactus needle'
_diffrn_orient_matrix_type standard
_diffrn_orient_matrix_UB_11 0.0203729
_diffrn_orient_matrix_UB_12 0.0940812
_diffrn_orient_matrix_UB_13 0.0004357
_diffrn_orient_matrix_UB_21 0.0313910
_diffrn_orient_matrix_UB_22 -0.0013452
_diffrn_orient_matrix_UB_23 0.0428115
_diffrn_orient_matrix_UB_31 0.1069154
_diffrn_orient_matrix_UB_32 -0.0114112
_diffrn_orient_matrix_UB_33 -0.0049356
_diffrn_radiation_monochromator graphite
_diffrn_radiation_source 'fine-focus sealed tube'
_diffrn_radiation_type MoK\a
_diffrn_radiation_wavelength 0.71073
_diffrn_reflns_av_R_equivalents 0.0379
_diffrn_reflns_av_sigmaI/netI 0.0511
_diffrn_reflns_limit_h_max 10
_diffrn_reflns_limit_h_min -10
_diffrn_reflns_limit_k_max 12
_diffrn_reflns_limit_k_min -12
_diffrn_reflns_limit_l_max 27
_diffrn_reflns_limit_l_min -26
_diffrn_reflns_number 13474
_diffrn_reflns_theta_full 25.00
_diffrn_reflns_theta_max 25.00
_diffrn_reflns_theta_min 1.93
_diffrn_source_current 30
_diffrn_source_voltage 50
_diffrn_standards_decay_% 0
_exptl_absorpt_coefficient_mu 6.432
_exptl_absorpt_correction_T_max 0.680
_exptl_absorpt_correction_T_min 0.281
_exptl_absorpt_correction_type multi-scan
_exptl_absorpt_process_details 'SADABS (Sheldrick, 1996)'
_exptl_crystal_colour colorless
_exptl_crystal_density_diffrn 1.706
_exptl_crystal_density_method not-measured
_exptl_crystal_description needle
_exptl_crystal_F_000 1096
_exptl_crystal_id 'Vedern/Khaskin Pt(BPh2Py2)Me3 acetone MeI NaI?'
_exptl_crystal_size_max 0.49
_exptl_crystal_size_mid 0.14
_exptl_crystal_size_min 0.06
_refine_diff_density_max 1.707
_refine_diff_density_min -1.725
_refine_diff_density_rms 0.161
_refine_ls_extinction_method none
_refine_ls_goodness_of_fit_ref 1.000
_refine_ls_hydrogen_treatment constr
_refine_ls_matrix_type full
_refine_ls_number_parameters 535
_refine_ls_number_reflns 7477
_refine_ls_number_restraints 0
_refine_ls_restrained_S_all 1.000
_refine_ls_R_factor_all 0.0433
_refine_ls_R_factor_gt 0.0281
_refine_ls_shift/su_max 0.001
_refine_ls_shift/su_mean 0.000
_refine_ls_structure_factor_coef Fsqd
_refine_ls_weighting_details 'w=1/[\s^2^(Fo^2^)+(0.013P)^2^+6.P], P=(max(Fo^2^,0)+2Fc^2^)/3'
_refine_ls_weighting_scheme calc
_refine_ls_wR_factor_gt 0.0633
_refine_ls_wR_factor_ref 0.0696
_reflns_number_gt 6042
_reflns_number_total 7477
_reflns_threshold_expression >2sigma(I)
_cod_data_source_file ja804222c-file002.cif
_cod_data_source_block 1483
_cod_database_code 4108155
_diffrn_measurement_total_frames-ccd 1097
_diffrn_measurement_frame_width-ccd 0.5
_diffrn_detector_distance-ccd 4.960
_diffrn_measurement_frame_time-ccd 23
_diffrn_measurement_total_time-ccd 9.2
_diffrn_measurement_frame_size-ccd 512

loop_
_symmetry_equiv_pos_as_xyz
'x, y, z'
'-x, -y, -z'

loop_
_atom_site_label
_atom_site_type_symbol
_atom_site_fract_x
_atom_site_fract_y
_atom_site_fract_z
_atom_site_U_iso_or_equiv
_atom_site_adp_type
_atom_site_occupancy
_atom_site_symmetry_multiplicity
_atom_site_calc_flag
_atom_site_refinement_flags
Pt1A Pt 0.48528(2) 0.226967(19) 0.337008(8) 0.03289(7) Uani 1 1 d .
C1A C 0.3776(7) 0.0513(6) 0.3222(3) 0.0512(16) Uani 1 1 d .
H1A1 H 0.3017 0.0529 0.2876 0.088(14) Uiso 1 1 calc R
H1A2 H 0.3286 0.0274 0.3547 0.088(14) Uiso 1 1 calc R
H1A3 H 0.4511 -0.0099 0.3173 0.088(14) Uiso 1 1 calc R
C2A C 0.6635(7) 0.1360(6) 0.3848(3) 0.0500(16) Uani 1 1 d .
H2A1 H 0.7055 0.0798 0.3597 0.12(2) Uiso 1 1 calc R
H2A2 H 0.6263 0.0868 0.4149 0.12(2) Uiso 1 1 calc R
H2A3 H 0.7417 0.1988 0.4020 0.12(2) Uiso 1 1 calc R
C3A C 0.5836(7) 0.2022(6) 0.2662(2) 0.0513(16) Uani 1 1 d .
H3A1 H 0.5595 0.2709 0.2396 0.101(16) Uiso 1 1 calc R
H3A2 H 0.5454 0.1218 0.2476 0.101(16) Uiso 1 1 calc R
H3A3 H 0.6929 0.2021 0.2778 0.101(16) Uiso 1 1 calc R
B1A B 0.3304(6) 0.4519(5) 0.3781(2) 0.0254(12) Uani 1 1 d .
N1A N 0.3020(5) 0.3219(4) 0.28640(17) 0.0312(10) Uani 1 1 d .
C11A C 0.2489(5) 0.4223(5) 0.3120(2) 0.0293(11) Uani 1 1 d .
C12A C 0.1253(6) 0.4800(5) 0.2805(2) 0.0340(12) Uani 1 1 d .
H12A H 0.0851 0.5484 0.2972 0.041 Uiso 1 1 calc R
C13A C 0.0602(6) 0.4394(6) 0.2254(2) 0.0441(14) Uani 1 1 d .
H13A H -0.0229 0.4795 0.2049 0.053 Uiso 1 1 calc R
C14A C 0.1199(7) 0.3391(6) 0.2013(2) 0.0496(16) Uani 1 1 d .
H14A H 0.0790 0.3094 0.1640 0.060 Uiso 1 1 calc R
C15A C 0.2397(6) 0.2841(5) 0.2331(2) 0.0407(13) Uani 1 1 d .
H15A H 0.2808 0.2159 0.2166 0.049 Uiso 1 1 calc R
N2A N 0.5953(4) 0.4112(4) 0.35695(17) 0.0300(10) Uani 1 1 d .
C21A C 0.5102(5) 0.4974(5) 0.37844(19) 0.0259(10) Uani 1 1 d .
C22A C 0.5831(6) 0.6109(5) 0.4000(2) 0.0307(11) Uani 1 1 d .
H22A H 0.5272 0.6705 0.4158 0.037 Uiso 1 1 calc R
C23A C 0.7344(6) 0.6394(5) 0.3992(2) 0.0374(13) Uani 1 1 d .
H23A H 0.7816 0.7169 0.4146 0.045 Uiso 1 1 calc R
C24A C 0.8164(6) 0.5527(6) 0.3753(2) 0.0396(14) Uani 1 1 d .
H24A H 0.9196 0.5705 0.3732 0.048 Uiso 1 1 calc R
C25A C 0.7427(6) 0.4397(6) 0.3548(2) 0.0376(13) Uani 1 1 d .
H25A H 0.7976 0.3799 0.3387 0.045 Uiso 1 1 calc R
C31A C 0.3199(6) 0.3157(5) 0.4104(2) 0.0273(11) Uani 1 1 d .
C32A C 0.1793(6) 0.2427(5) 0.4041(2) 0.0344(12) Uani 1 1 d .
H32A H 0.0979 0.2685 0.3769 0.041 Uiso 1 1 calc R
C33A C 0.1567(7) 0.1362(5) 0.4358(2) 0.0403(13) Uani 1 1 d .
H33A H 0.0616 0.0907 0.4302 0.048 Uiso 1 1 calc R
C34A C 0.2755(7) 0.0961(5) 0.4764(2) 0.0431(14) Uani 1 1 d .
H34A H 0.2606 0.0236 0.4985 0.052 Uiso 1 1 calc R
C35A C 0.4145(7) 0.1624(5) 0.4843(2) 0.0402(14) Uani 1 1 d .
H35A H 0.4950 0.1350 0.5116 0.048 Uiso 1 1 calc R
C36A C 0.4361(6) 0.2704(5) 0.4519(2) 0.0307(11) Uani 1 1 d .
H36A H 0.5319 0.3147 0.4579 0.037 Uiso 1 1 calc R
C41A C 0.2497(5) 0.5619(5) 0.4089(2) 0.0268(11) Uani 1 1 d .
C42A C 0.2375(6) 0.6833(5) 0.3857(2) 0.0324(12) Uani 1 1 d .
H42A H 0.2733 0.7003 0.3510 0.039 Uiso 1 1 calc R
C43A C 0.1742(6) 0.7801(5) 0.4122(2) 0.0355(12) Uani 1 1 d .
H43A H 0.1681 0.8609 0.3955 0.043 Uiso 1 1 calc R
C44A C 0.1199(6) 0.7573(5) 0.4635(2) 0.0358(12) Uani 1 1 d .
H44A H 0.0772 0.8221 0.4817 0.043 Uiso 1 1 calc R
C45A C 0.1299(6) 0.6385(5) 0.4871(2) 0.0342(12) Uani 1 1 d .
H45A H 0.0927 0.6217 0.5216 0.041 Uiso 1 1 calc R
C46A C 0.1940(5) 0.5431(5) 0.4606(2) 0.0295(11) Uani 1 1 d .
H46A H 0.2005 0.4629 0.4780 0.035 Uiso 1 1 calc R
Pt1B Pt 0.51619(2) 0.72596(2) 0.165438(9) 0.03615(7) Uani 1 1 d .
C1B C 0.6311(9) 0.5641(6) 0.1821(3) 0.064(2) Uani 1 1 d .
H1B1 H 0.5608 0.4948 0.1895 0.109(18) Uiso 1 1 calc R
H1B2 H 0.7097 0.5782 0.2156 0.109(18) Uiso 1 1 calc R
H1B3 H 0.6770 0.5428 0.1491 0.109(18) Uiso 1 1 calc R
C2B C 0.3440(8) 0.6112(6) 0.1175(3) 0.0571(17) Uani 1 1 d .
H2B1 H 0.3876 0.5522 0.0943 0.100(16) Uiso 1 1 calc R
H2B2 H 0.2760 0.6636 0.0926 0.100(16) Uiso 1 1 calc R
H2B3 H 0.2877 0.5642 0.1433 0.100(16) Uiso 1 1 calc R
C3B C 0.4158(7) 0.6903(7) 0.2359(2) 0.0542(17) Uani 1 1 d .
H3B1 H 0.3082 0.6690 0.2236 0.081(14) Uiso 1 1 calc R
H3B2 H 0.4292 0.7652 0.2607 0.081(14) Uiso 1 1 calc R
H3B3 H 0.4621 0.6198 0.2570 0.081(14) Uiso 1 1 calc R
B1B B 0.6606(6) 0.9667(5) 0.1216(2) 0.0263(12) Uani 1 1 d .
N1B N 0.6933(5) 0.8460(4) 0.21495(18) 0.0352(10) Uani 1 1 d .
C11B C 0.7446(6) 0.9507(5) 0.1885(2) 0.0299(12) Uani 1 1 d .
C12B C 0.8642(6) 1.0271(6) 0.2189(2) 0.0384(13) Uani 1 1 d .
H12B H 0.9009 1.1000 0.2015 0.046 Uiso 1 1 calc R
C13B C 0.9292(7) 0.9975(7) 0.2740(3) 0.0507(16) Uani 1 1 d .
H13B H 1.0111 1.0491 0.2937 0.061 Uiso 1 1 calc R
C14B C 0.8740(8) 0.8920(7) 0.3003(3) 0.0597(19) Uani 1 1 d .
H14B H 0.9156 0.8713 0.3382 0.072 Uiso 1 1 calc R
C15B C 0.7570(7) 0.8184(7) 0.2694(2) 0.0516(17) Uani 1 1 d .
H15B H 0.7193 0.7457 0.2868 0.062 Uiso 1 1 calc R
N2B N 0.4002(5) 0.8960(4) 0.14426(17) 0.0326(10) Uani 1 1 d .
C21B C 0.4822(5) 0.9908(5) 0.1220(2) 0.0275(11) Uani 1 1 d .
C22B C 0.4045(6) 1.0952(5) 0.1002(2) 0.0326(12) Uani 1 1 d .
H22B H 0.4575 1.1612 0.0837 0.039 Uiso 1 1 calc R
C23B C 0.2531(6) 1.1052(6) 0.1020(2) 0.0426(15) Uani 1 1 d .
H23B H 0.2034 1.1767 0.0866 0.051 Uiso 1 1 calc R
C24B C 0.1753(6) 1.0099(6) 0.1264(2) 0.0476(16) Uani 1 1 d .
H24B H 0.0722 1.0155 0.1289 0.057 Uiso 1 1 calc R
C25B C 0.2514(6) 0.9060(6) 0.1471(2) 0.0414(13) Uani 1 1 d .
H25B H 0.1987 0.8400 0.1637 0.050 Uiso 1 1 calc R
C31B C 0.6723(5) 0.8289(5) 0.0905(2) 0.0279(11) Uani 1 1 d .
C32B C 0.8105(6) 0.7671(5) 0.1003(2) 0.0340(12) Uani 1 1 d .
H32B H 0.8885 0.7977 0.1298 0.041 Uiso 1 1 calc R
C33B C 0.8340(6) 0.6633(5) 0.0678(2) 0.0376(13) Uani 1 1 d .
H33B H 0.9273 0.6250 0.0754 0.045 Uiso 1 1 calc R
C34B C 0.7222(7) 0.6154(5) 0.0243(2) 0.0408(14) Uani 1 1 d .
H34B H 0.7394 0.5458 0.0019 0.049 Uiso 1 1 calc R
C35B C 0.5850(7) 0.6706(5) 0.0141(2) 0.0414(13) Uani 1 1 d .
H35B H 0.5072 0.6373 -0.0148 0.050 Uiso 1 1 calc R
C36B C 0.5611(6) 0.7763(5) 0.0468(2) 0.0326(12) Uani 1 1 d .
H36B H 0.4668 0.8130 0.0389 0.039 Uiso 1 1 calc R
C41B C 0.7429(5) 1.0819(4) 0.0898(2) 0.0262(11) Uani 1 1 d .
C42B C 0.8083(6) 1.0640(5) 0.0409(2) 0.0304(11) Uani 1 1 d .
H42B H 0.8051 0.9817 0.0252 0.036 Uiso 1 1 calc R
C43B C 0.8780(6) 1.1634(5) 0.0146(2) 0.0363(13) Uani 1 1 d .
H43B H 0.9228 1.1472 -0.0178 0.044 Uiso 1 1 calc R
C44B C 0.8820(6) 1.2860(5) 0.0358(2) 0.0373(13) Uani 1 1 d .
H44B H 0.9289 1.3536 0.0180 0.045 Uiso 1 1 calc R
C45B C 0.8164(6) 1.3074(5) 0.0833(2) 0.0376(13) Uani 1 1 d .
H45B H 0.8166 1.3906 0.0977 0.045 Uiso 1 1 calc R
C46B C 0.7498(6) 1.2074(5) 0.1103(2) 0.0326(12) Uani 1 1 d .
H46B H 0.7081 1.2243 0.1434 0.039 Uiso 1 1 calc R

loop_
_atom_site_aniso_label
_atom_site_aniso_U_11
_atom_site_aniso_U_22
_atom_site_aniso_U_33
_atom_site_aniso_U_23
_atom_site_aniso_U_13
_atom_site_aniso_U_12
Pt1A 0.03354(13) 0.03300(13) 0.03325(12) -0.00540(8) 0.00654(9) 0.00882(9)
C1A 0.056(4) 0.038(4) 0.061(4) -0.010(3) 0.013(3) 0.003(3)
C2A 0.050(4) 0.048(4) 0.053(4) 0.000(3) 0.001(3) 0.024(3)
C3A 0.049(4) 0.069(5) 0.040(3) -0.010(3) 0.016(3) 0.015(3)
B1A 0.025(3) 0.025(3) 0.028(3) 0.002(2) 0.009(2) 0.002(2)
N1A 0.029(2) 0.035(3) 0.029(2) -0.0066(18) 0.0021(18) 0.0019(19)
C11A 0.024(3) 0.032(3) 0.032(3) -0.004(2) 0.006(2) -0.001(2)
C12A 0.028(3) 0.042(3) 0.032(3) 0.005(2) 0.005(2) 0.003(2)
C13A 0.030(3) 0.058(4) 0.042(3) 0.002(3) -0.003(2) 0.005(3)
C14A 0.045(4) 0.066(4) 0.034(3) -0.009(3) -0.005(3) 0.006(3)
C15A 0.041(3) 0.041(3) 0.037(3) -0.013(2) 0.001(3) 0.001(3)
N2A 0.022(2) 0.039(3) 0.029(2) 0.0002(18) 0.0046(17) 0.0027(19)
C21A 0.027(3) 0.027(3) 0.024(2) 0.001(2) 0.004(2) 0.002(2)
C22A 0.028(3) 0.034(3) 0.029(3) -0.002(2) 0.003(2) -0.004(2)
C23A 0.032(3) 0.043(3) 0.035(3) 0.004(2) 0.003(2) -0.006(3)
C24A 0.023(3) 0.061(4) 0.035(3) 0.007(3) 0.006(2) -0.002(3)
C25A 0.031(3) 0.050(4) 0.034(3) 0.001(3) 0.011(2) 0.006(3)
C31A 0.030(3) 0.023(3) 0.030(3) -0.006(2) 0.007(2) 0.003(2)
C32A 0.031(3) 0.035(3) 0.037(3) 0.000(2) 0.008(2) 0.001(2)
C33A 0.045(3) 0.031(3) 0.045(3) -0.003(2) 0.013(3) -0.005(3)
C34A 0.067(4) 0.023(3) 0.041(3) 0.000(2) 0.014(3) -0.002(3)
C35A 0.055(4) 0.028(3) 0.038(3) 0.004(2) 0.004(3) 0.009(3)
C36A 0.026(3) 0.030(3) 0.034(3) -0.005(2) 0.002(2) 0.000(2)
C41A 0.025(3) 0.028(3) 0.029(3) 0.003(2) 0.005(2) 0.005(2)
C42A 0.030(3) 0.033(3) 0.034(3) 0.002(2) 0.008(2) 0.002(2)
C43A 0.034(3) 0.025(3) 0.046(3) -0.002(2) 0.004(2) 0.001(2)
C44A 0.032(3) 0.030(3) 0.045(3) -0.014(2) 0.007(2) 0.002(2)
C45A 0.030(3) 0.042(3) 0.030(3) -0.011(2) 0.008(2) -0.004(2)
C46A 0.024(3) 0.032(3) 0.032(3) 0.001(2) 0.004(2) -0.002(2)
Pt1B 0.04022(14) 0.03331(13) 0.03705(13) 0.00835(9) 0.01313(10) 0.00061(10)
C1B 0.087(5) 0.042(4) 0.072(5) 0.024(3) 0.033(4) 0.017(4)
C2B 0.069(5) 0.045(4) 0.055(4) 0.002(3) 0.014(3) -0.022(3)
C3B 0.057(4) 0.070(5) 0.041(3) 0.015(3) 0.024(3) -0.003(3)
B1B 0.027(3) 0.028(3) 0.024(3) 0.000(2) 0.005(2) 0.003(2)
N1B 0.031(2) 0.041(3) 0.033(2) 0.010(2) 0.0048(19) 0.004(2)
C11B 0.031(3) 0.033(3) 0.029(3) 0.003(2) 0.011(2) 0.008(2)
C12B 0.031(3) 0.047(4) 0.037(3) -0.006(3) 0.005(2) 0.005(3)
C13B 0.033(3) 0.076(5) 0.042(3) -0.006(3) 0.002(3) 0.008(3)
C14B 0.049(4) 0.093(6) 0.034(3) 0.015(3) -0.002(3) 0.010(4)
C15B 0.049(4) 0.068(4) 0.038(3) 0.021(3) 0.004(3) 0.011(3)
N2B 0.029(2) 0.038(3) 0.032(2) -0.0042(19) 0.0060(18) 0.005(2)
C21B 0.029(3) 0.027(3) 0.026(3) -0.003(2) 0.004(2) 0.002(2)
C22B 0.032(3) 0.036(3) 0.030(3) 0.000(2) 0.003(2) 0.007(2)
C23B 0.036(3) 0.053(4) 0.039(3) -0.007(3) -0.001(2) 0.022(3)
C24B 0.025(3) 0.074(5) 0.045(3) -0.013(3) 0.002(3) 0.017(3)
C25B 0.035(3) 0.051(4) 0.039(3) -0.005(3) 0.012(2) -0.006(3)
C31B 0.029(3) 0.025(3) 0.032(3) 0.009(2) 0.012(2) 0.004(2)
C32B 0.029(3) 0.033(3) 0.040(3) 0.001(2) 0.006(2) 0.003(2)
C33B 0.040(3) 0.031(3) 0.046(3) 0.006(2) 0.015(3) 0.011(3)
C34B 0.060(4) 0.026(3) 0.040(3) -0.002(2) 0.016(3) 0.005(3)
C35B 0.050(4) 0.033(3) 0.038(3) -0.003(2) 0.001(3) -0.004(3)
C36B 0.031(3) 0.031(3) 0.034(3) 0.004(2) 0.000(2) 0.007(2)
C41B 0.025(3) 0.024(3) 0.029(3) 0.000(2) 0.002(2) 0.002(2)
C42B 0.032(3) 0.029(3) 0.031(3) -0.002(2) 0.006(2) 0.007(2)
C43B 0.037(3) 0.043(3) 0.032(3) 0.009(2) 0.015(2) 0.005(3)
C44B 0.035(3) 0.035(3) 0.042(3) 0.012(2) 0.008(2) -0.003(2)
C45B 0.039(3) 0.031(3) 0.042(3) 0.000(2) 0.002(2) 0.005(2)
C46B 0.037(3) 0.032(3) 0.030(3) 0.001(2) 0.008(2) 0.005(2)

loop_
_atom_type_symbol
_atom_type_description
_atom_type_scat_dispersion_real
_atom_type_scat_dispersion_imag
_atom_type_scat_source
C C 0.0033 0.0016 'International Tables Vol C Tables 4.2.6.8 and 6.1.1.4'
H H 0.0000 0.0000 'International Tables Vol C Tables 4.2.6.8 and 6.1.1.4'
B B 0.0013 0.0007 'International Tables Vol C Tables 4.2.6.8 and 6.1.1.4'
N N 0.0061 0.0033 'International Tables Vol C Tables 4.2.6.8 and 6.1.1.4'
Pt Pt -1.7033 8.3905 'International Tables Vol C Tables 4.2.6.8 and 6.1.1.4'

loop_
_geom_angle_atom_site_label_1
_geom_angle_atom_site_label_2
_geom_angle_atom_site_label_3
_geom_angle
C3A Pt1A C1A 88.9(3)
C3A Pt1A C2A 88.2(2)
C1A Pt1A C2A 86.6(3)
C3A Pt1A N2A 94.0(2)
C1A Pt1A N2A 177.0(2)
C2A Pt1A N2A 92.8(2)
C3A Pt1A N1A 91.0(2)
C1A Pt1A N1A 93.6(2)
C2A Pt1A N1A 179.2(2)
N2A Pt1A N1A 87.09(16)
C3A Pt1A C31A 162.7(2)
C1A Pt1A C31A 98.7(2)
C2A Pt1A C31A 107.6(2)
N2A Pt1A C31A 78.67(15)
N1A Pt1A C31A 73.13(14)
Pt1A C1A H1A1 109.5
Pt1A C1A H1A2 109.5
H1A1 C1A H1A2 109.5
Pt1A C1A H1A3 109.5
H1A1 C1A H1A3 109.5
H1A2 C1A H1A3 109.5
Pt1A C2A H2A1 109.5
Pt1A C2A H2A2 109.5
H2A1 C2A H2A2 109.5
Pt1A C2A H2A3 109.5
H2A1 C2A H2A3 109.5
H2A2 C2A H2A3 109.5
Pt1A C3A H3A1 109.5
Pt1A C3A H3A2 109.5
H3A1 C3A H3A2 109.5
Pt1A C3A H3A3 109.5
H3A1 C3A H3A3 109.5
H3A2 C3A H3A3 109.5
C11A B1A C31A 104.6(4)
C11A B1A C41A 112.6(4)
C31A B1A C41A 112.0(4)
C11A B1A C21A 108.7(4)
C31A B1A C21A 109.5(4)
C41A B1A C21A 109.2(4)
C15A N1A C11A 120.6(4)
C15A N1A Pt1A 122.6(3)
C11A N1A Pt1A 116.8(3)
N1A C11A C12A 117.0(5)
N1A C11A B1A 114.8(4)
C12A C11A B1A 128.0(4)
C13A C12A C11A 122.0(5)
C13A C12A H12A 119.0
C11A C12A H12A 119.0
C14A C13A C12A 118.6(5)
C14A C13A H13A 120.7
C12A C13A H13A 120.7
C15A C14A C13A 118.2(5)
C15A C14A H14A 120.9
C13A C14A H14A 120.9
N1A C15A C14A 123.6(5)
N1A C15A H15A 118.2
C14A C15A H15A 118.2
C25A N2A C21A 120.5(5)
C25A N2A Pt1A 123.6(4)
C21A N2A Pt1A 115.6(3)
N2A C21A C22A 117.6(4)
N2A C21A B1A 115.9(4)
C22A C21A B1A 126.5(4)
C23A C22A C21A 122.2(5)
C23A C22A H22A 118.9
C21A C22A H22A 118.9
C22A C23A C24A 119.0(5)
C22A C23A H23A 120.5
C24A C23A H23A 120.5
C25A C24A C23A 118.0(5)
C25A C24A H24A 121.0
C23A C24A H24A 121.0
N2A C25A C24A 122.7(5)
N2A C25A H25A 118.7
C24A C25A H25A 118.7
C36A C31A C32A 114.9(5)
C36A C31A B1A 124.6(5)
C32A C31A B1A 119.9(4)
C36A C31A Pt1A 82.9(3)
C32A C31A Pt1A 108.7(3)
B1A C31A Pt1A 87.3(3)
C33A C32A C31A 123.1(5)
C33A C32A H32A 118.4
C31A C32A H32A 118.4
C32A C33A C34A 119.6(6)
C32A C33A H33A 120.2
C34A C33A H33A 120.2
C35A C34A C33A 120.0(5)
C35A C34A H34A 120.0
C33A C34A H34A 120.0
C34A C35A C36A 119.9(5)
C34A C35A H35A 120.1
C36A C35A H35A 120.1
C35A C36A C31A 122.5(5)
C35A C36A H36A 118.7
C31A C36A H36A 118.7
C42A C41A C46A 115.9(4)
C42A C41A B1A 121.2(4)
C46A C41A B1A 122.9(4)
C43A C42A C41A 122.3(5)
C43A C42A H42A 118.9
C41A C42A H42A 118.9
C44A C43A C42A 120.0(5)
C44A C43A H43A 120.0
C42A C43A H43A 120.0
C45A C44A C43A 118.9(5)
C45A C44A H44A 120.5
C43A C44A H44A 120.5
C44A C45A C46A 120.7(5)
C44A C45A H45A 119.7
C46A C45A H45A 119.7
C45A C46A C41A 122.3(5)
C45A C46A H46A 118.9
C41A C46A H46A 118.9
C3B Pt1B C1B 88.9(3)
C3B Pt1B C2B 88.3(3)
C1B Pt1B C2B 86.6(3)
C3B Pt1B N2B 93.8(2)
C1B Pt1B N2B 177.3(2)
C2B Pt1B N2B 93.1(2)
C3B Pt1B N1B 91.7(2)
C1B Pt1B N1B 93.8(3)
C2B Pt1B N1B 179.5(2)
N2B Pt1B N1B 86.45(16)
C3B Pt1B C31B 164.4(2)
C1B Pt1B C31B 98.8(2)
C2B Pt1B C31B 105.6(2)
N2B Pt1B C31B 78.63(15)
N1B Pt1B C31B 74.39(16)
Pt1B C1B H1B1 109.5
Pt1B C1B H1B2 109.5
H1B1 C1B H1B2 109.5
Pt1B C1B H1B3 109.5
H1B1 C1B H1B3 109.5
H1B2 C1B H1B3 109.5
Pt1B C2B H2B1 109.5
Pt1B C2B H2B2 109.5
H2B1 C2B H2B2 109.5
Pt1B C2B H2B3 109.5
H2B1 C2B H2B3 109.5
H2B2 C2B H2B3 109.5
Pt1B C3B H3B1 109.5
Pt1B C3B H3B2 109.5
H3B1 C3B H3B2 109.5
Pt1B C3B H3B3 109.5
H3B1 C3B H3B3 109.5
H3B2 C3B H3B3 109.5
C41B B1B C21B 111.3(4)
C41B B1B C11B 111.5(4)
C21B B1B C11B 108.2(4)
C41B B1B C31B 111.5(4)
C21B B1B C31B 109.2(4)
C11B B1B C31B 104.9(4)
C15B N1B C11B 120.3(5)
C15B N1B Pt1B 122.5(4)
C11B N1B Pt1B 117.2(3)
N1B C11B C12B 118.2(5)
N1B C11B B1B 114.1(5)
C12B C11B B1B 127.6(5)
C13B C12B C11B 121.1(6)
C13B C12B H12B 119.5
C11B C12B H12B 119.5
C12B C13B C14B 119.7(6)
C12B C13B H13B 120.1
C14B C13B H13B 120.1
C15B C14B C13B 118.0(6)
C15B C14B H14B 121.0
C13B C14B H14B 121.0
N1B C15B C14B 122.6(6)
N1B C15B H15B 118.7
C14B C15B H15B 118.7
C25B N2B C21B 121.1(4)
C25B N2B Pt1B 123.2(4)
C21B N2B Pt1B 115.3(3)
N2B C21B C22B 116.9(4)
N2B C21B B1B 116.0(4)
C22B C21B B1B 127.0(5)
C23B C22B C21B 122.3(5)
C23B C22B H22B 118.8
C21B C22B H22B 118.8
C24B C23B C22B 119.2(5)
C24B C23B H23B 120.4
C22B C23B H23B 120.4
C23B C24B C25B 118.5(5)
C23B C24B H24B 120.7
C25B C24B H24B 120.7
N2B C25B C24B 121.9(6)
N2B C25B H25B 119.1
C24B C25B H25B 119.1
C36B C31B C32B 115.6(5)
C36B C31B B1B 123.5(4)
C32B C31B B1B 120.1(5)
C36B C31B Pt1B 88.2(3)
C32B C31B Pt1B 103.9(3)
B1B C31B Pt1B 87.7(3)
C33B C32B C31B 122.0(5)
C33B C32B H32B 119.0
C31B C32B H32B 119.0
C34B C33B C32B 120.7(5)
C34B C33B H33B 119.7
C32B C33B H33B 119.7
C35B C34B C33B 119.3(5)
C35B C34B H34B 120.3
C33B C34B H34B 120.3
C34B C35B C36B 120.2(5)
C34B C35B H35B 119.9
C36B C35B H35B 119.9
C31B C36B C35B 122.3(5)
C31B C36B H36B 118.9
C35B C36B H36B 118.9
C42B C41B C46B 115.7(4)
C42B C41B B1B 123.3(4)
C46B C41B B1B 121.0(4)
C43B C42B C41B 122.3(5)
C43B C42B H42B 118.8
C41B C42B H42B 118.8
C44B C43B C42B 120.4(5)
C44B C43B H43B 119.8
C42B C43B H43B 119.8
C45B C44B C43B 118.9(5)
C45B C44B H44B 120.6
C43B C44B H44B 120.6
C44B C45B C46B 120.6(5)
C44B C45B H45B 119.7
C46B C45B H45B 119.7
C45B C46B C41B 122.1(5)
C45B C46B H46B 119.0
C41B C46B H46B 119.0

loop_
_geom_bond_atom_site_label_1
_geom_bond_atom_site_label_2
_geom_bond_distance
Pt1A C3A 2.033(5)
Pt1A C1A 2.037(6)
Pt1A C2A 2.078(5)
Pt1A N2A 2.139(4)
Pt1A N1A 2.159(4)
Pt1A C31A 2.660(4)
C1A H1A1 0.9700
C1A H1A2 0.9700
C1A H1A3 0.9700
C2A H2A1 0.9700
C2A H2A2 0.9700
C2A H2A3 0.9700
C3A H3A1 0.9700
C3A H3A2 0.9700
C3A H3A3 0.9700
B1A C11A 1.626(7)
B1A C31A 1.632(7)
B1A C41A 1.633(7)
B1A C21A 1.649(7)
N1A C15A 1.334(7)
N1A C11A 1.366(6)
C11A C12A 1.397(7)
C12A C13A 1.385(8)
C12A H12A 0.9400
C13A C14A 1.375(8)
C13A H13A 0.9400
C14A C15A 1.362(8)
C14A H14A 0.9400
C15A H15A 0.9400
N2A C25A 1.344(7)
N2A C21A 1.369(6)
C21A C22A 1.381(7)
C22A C23A 1.372(7)
C22A H22A 0.9400
C23A C24A 1.382(8)
C23A H23A 0.9400
C24A C25A 1.372(8)
C24A H24A 0.9400
C25A H25A 0.9400
C31A C36A 1.408(6)
C31A C32A 1.419(7)
C32A C33A 1.374(7)
C32A H32A 0.9400
C33A C34A 1.393(8)
C33A H33A 0.9400
C34A C35A 1.373(8)
C34A H34A 0.9400
C35A C36A 1.395(7)
C35A H35A 0.9400
C36A H36A 0.9400
C41A C42A 1.396(7)
C41A C46A 1.401(6)
C42A C43A 1.393(7)
C42A H42A 0.9400
C43A C44A 1.390(7)
C43A H43A 0.9400
C44A C45A 1.374(7)
C44A H44A 0.9400
C45A C46A 1.385(7)
C45A H45A 0.9400
C46A H46A 0.9400
Pt1B C3B 2.040(5)
Pt1B C1B 2.051(6)
Pt1B C2B 2.073(7)
Pt1B N2B 2.144(4)
Pt1B N1B 2.146(5)
Pt1B C31B 2.624(4)
C1B H1B1 0.9700
C1B H1B2 0.9700
C1B H1B3 0.9700
C2B H2B1 0.9700
C2B H2B2 0.9700
C2B H2B3 0.9700
C3B H3B1 0.9700
C3B H3B2 0.9700
C3B H3B3 0.9700
B1B C41B 1.630(7)
B1B C21B 1.633(7)
B1B C11B 1.642(7)
B1B C31B 1.643(7)
N1B C15B 1.354(7)
N1B C11B 1.361(6)
C11B C12B 1.393(7)
C12B C13B 1.374(8)
C12B H12B 0.9400
C13B C14B 1.379(9)
C13B H13B 0.9400
C14B C15B 1.368(9)
C14B H14B 0.9400
C15B H15B 0.9400
N2B C25B 1.355(7)
N2B C21B 1.362(6)
C21B C22B 1.391(7)
C22B C23B 1.373(7)
C22B H22B 0.9400
C23B C24B 1.369(9)
C23B H23B 0.9400
C24B C25B 1.372(8)
C24B H24B 0.9400
C25B H25B 0.9400
C31B C36B 1.395(7)
C31B C32B 1.418(6)
C32B C33B 1.382(7)
C32B H32B 0.9400
C33B C34B 1.377(8)
C33B H33B 0.9400
C34B C35B 1.375(8)
C34B H34B 0.9400
C35B C36B 1.400(7)
C35B H35B 0.9400
C36B H36B 0.9400
C41B C42B 1.393(6)
C41B C46B 1.402(7)
C42B C43B 1.387(7)
C42B H42B 0.9400
C43B C44B 1.381(8)
C43B H43B 0.9400
C44B C45B 1.371(7)
C44B H44B 0.9400
C45B C46B 1.387(7)
C45B H45B 0.9400
C46B H46B 0.9400

loop_
_geom_torsion_atom_site_label_1
_geom_torsion_atom_site_label_2
_geom_torsion_atom_site_label_3
_geom_torsion_atom_site_label_4
_geom_torsion
C3A Pt1A N1A C15A 39.2(5)
C1A Pt1A N1A C15A -49.8(5)
N2A Pt1A N1A C15A 133.2(4)
C31A Pt1A N1A C15A -147.8(5)
C3A Pt1A N1A C11A -142.2(4)
C1A Pt1A N1A C11A 128.9(4)
N2A Pt1A N1A C11A -48.2(4)
C31A Pt1A N1A C11A 30.8(4)
C15A N1A C11A C12A 1.7(7)
Pt1A N1A C11A C12A -176.9(4)
C15A N1A C11A B1A 176.9(5)
Pt1A N1A C11A B1A -1.7(6)
C31A B1A C11A N1A -51.5(5)
C41A B1A C11A N1A -173.4(4)
C21A B1A C11A N1A 65.4(5)
C31A B1A C11A C12A 123.0(5)
C41A B1A C11A C12A 1.1(7)
C21A B1A C11A C12A -120.1(5)
N1A C11A C12A C13A -1.1(8)
B1A C11A C12A C13A -175.5(5)
C11A C12A C13A C14A 0.0(9)
C12A C13A C14A C15A 0.4(9)
C11A N1A C15A C14A -1.4(9)
Pt1A N1A C15A C14A 177.1(5)
C13A C14A C15A N1A 0.3(10)
C3A Pt1A N2A C25A -43.4(4)
C2A Pt1A N2A C25A 45.0(4)
N1A Pt1A N2A C25A -134.2(4)
C31A Pt1A N2A C25A 152.4(4)
C3A Pt1A N2A C21A 143.4(3)
C2A Pt1A N2A C21A -128.2(3)
N1A Pt1A N2A C21A 52.6(3)
C31A Pt1A N2A C21A -20.8(3)
C25A N2A C21A C22A -2.9(7)
Pt1A N2A C21A C22A 170.4(3)
C25A N2A C21A B1A 179.4(4)
Pt1A N2A C21A B1A -7.2(5)
C11A B1A C21A N2A -60.4(5)
C31A B1A C21A N2A 53.3(5)
C41A B1A C21A N2A 176.3(4)
C11A B1A C21A C22A 122.1(5)
C31A B1A C21A C22A -124.1(5)
C41A B1A C21A C22A -1.1(6)
N2A C21A C22A C23A 1.5(7)
B1A C21A C22A C23A 178.9(4)
C21A C22A C23A C24A 0.9(7)
C22A C23A C24A C25A -1.7(7)
C21A N2A C25A C24A 2.1(7)
Pt1A N2A C25A C24A -170.7(4)
C23A C24A C25A N2A 0.3(8)
C11A B1A C31A C36A 140.7(4)
C41A B1A C31A C36A -97.0(5)
C21A B1A C31A C36A 24.4(6)
C11A B1A C31A C32A -48.9(5)
C41A B1A C31A C32A 73.4(6)
C21A B1A C31A C32A -165.2(4)
C11A B1A C31A Pt1A 61.3(3)
C41A B1A C31A Pt1A -176.5(4)
C21A B1A C31A Pt1A -55.1(3)
C3A Pt1A C31A C36A -150.4(7)
C1A Pt1A C31A C36A 94.1(3)
C2A Pt1A C31A C36A 4.9(4)
N2A Pt1A C31A C36A -84.4(3)
N1A Pt1A C31A C36A -174.8(3)
C3A Pt1A C31A C32A 95.6(8)
C1A Pt1A C31A C32A -19.8(4)
C2A Pt1A C31A C32A -109.0(4)
N2A Pt1A C31A C32A 161.7(3)
N1A Pt1A C31A C32A 71.3(3)
C3A Pt1A C31A B1A -25.1(9)
C1A Pt1A C31A B1A -140.6(3)
C2A Pt1A C31A B1A 130.3(3)
N2A Pt1A C31A B1A 40.9(3)
N1A Pt1A C31A B1A -49.4(3)
C36A C31A C32A C33A 0.3(7)
B1A C31A C32A C33A -171.0(5)
Pt1A C31A C32A C33A 91.1(5)
C31A C32A C33A C34A 0.0(8)
C32A C33A C34A C35A -0.4(8)
C33A C34A C35A C36A 0.4(8)
C34A C35A C36A C31A -0.1(8)
C32A C31A C36A C35A -0.3(7)
B1A C31A C36A C35A 170.6(5)
Pt1A C31A C36A C35A -107.7(5)
C11A B1A C41A C42A -58.2(6)
C31A B1A C41A C42A -175.8(4)
C21A B1A C41A C42A 62.7(6)
C11A B1A C41A C46A 124.3(5)
C31A B1A C41A C46A 6.7(7)
C21A B1A C41A C46A -114.8(5)
C46A C41A C42A C43A 0.0(7)
B1A C41A C42A C43A -177.6(5)
C41A C42A C43A C44A -0.2(8)
C42A C43A C44A C45A -0.1(8)
C43A C44A C45A C46A 0.6(8)
C44A C45A C46A C41A -0.8(8)
C42A C41A C46A C45A 0.4(7)
B1A C41A C46A C45A 178.0(5)
C3B Pt1B N1B C15B 39.3(5)
C1B Pt1B N1B C15B -49.8(5)
N2B Pt1B N1B C15B 132.9(4)
C31B Pt1B N1B C15B -147.9(4)
C3B Pt1B N1B C11B -143.1(4)
C1B Pt1B N1B C11B 127.8(4)
N2B Pt1B N1B C11B -49.5(3)
C31B Pt1B N1B C11B 29.7(3)
C15B N1B C11B C12B 0.5(7)
Pt1B N1B C11B C12B -177.2(3)
C15B N1B C11B B1B 177.3(4)
Pt1B N1B C11B B1B -0.4(5)
C41B B1B C11B N1B -172.0(4)
C21B B1B C11B N1B 65.3(5)
C31B B1B C11B N1B -51.2(5)
C41B B1B C11B C12B 4.4(6)
C21B B1B C11B C12B -118.3(5)
C31B B1B C11B C12B 125.3(5)
N1B C11B C12B C13B 0.2(7)
B1B C11B C12B C13B -176.1(5)
C11B C12B C13B C14B -1.2(8)
C12B C13B C14B C15B 1.4(9)
C11B N1B C15B C14B -0.2(9)
Pt1B N1B C15B C14B 177.3(5)
C13B C14B C15B N1B -0.7(10)
C3B Pt1B N2B C25B -41.8(4)
C2B Pt1B N2B C25B 46.7(4)
N1B Pt1B N2B C25B -133.2(4)
C31B Pt1B N2B C25B 152.0(4)
C3B Pt1B N2B C21B 144.6(4)
C2B Pt1B N2B C21B -126.9(4)
N1B Pt1B N2B C21B 53.2(4)
C31B Pt1B N2B C21B -21.6(3)
C25B N2B C21B C22B -2.6(7)
Pt1B N2B C21B C22B 171.1(3)
C25B N2B C21B B1B 179.6(4)
Pt1B N2B C21B B1B -6.6(5)
C41B B1B C21B N2B 175.9(4)
C11B B1B C21B N2B -61.2(6)
C31B B1B C21B N2B 52.4(5)
C41B B1B C21B C22B -1.6(7)
C11B B1B C21B C22B 121.3(5)
C31B B1B C21B C22B -125.1(5)
N2B C21B C22B C23B 1.5(7)
B1B C21B C22B C23B 179.0(5)
C21B C22B C23B C24B 0.5(8)
C22B C23B C24B C25B -1.4(8)
C21B N2B C25B C24B 1.8(8)
Pt1B N2B C25B C24B -171.5(4)
C23B C24B C25B N2B 0.4(9)
C41B B1B C31B C36B -92.4(5)
C21B B1B C31B C36B 31.0(6)
C11B B1B C31B C36B 146.8(5)
C41B B1B C31B C32B 76.5(5)
C21B B1B C31B C32B -160.1(4)
C11B B1B C31B C32B -44.4(6)
C41B B1B C31B Pt1B -178.7(3)
C21B B1B C31B Pt1B -55.4(3)
C11B B1B C31B Pt1B 60.4(3)
C3B Pt1B C31B C36B -144.4(7)
C1B Pt1B C31B C36B 96.5(4)
C2B Pt1B C31B C36B 7.6(3)
N2B Pt1B C31B C36B -82.5(3)
N1B Pt1B C31B C36B -172.0(3)
C3B Pt1B C31B C32B 99.7(8)
C1B Pt1B C31B C32B -19.4(4)
C2B Pt1B C31B C32B -108.3(4)
N2B Pt1B C31B C32B 161.6(4)
N1B Pt1B C31B C32B 72.1(4)
C3B Pt1B C31B B1B -20.8(9)
C1B Pt1B C31B B1B -139.8(3)
C2B Pt1B C31B B1B 131.2(3)
N2B Pt1B C31B B1B 41.1(3)
N1B Pt1B C31B B1B -48.3(3)
C36B C31B C32B C33B 1.2(7)
B1B C31B C32B C33B -168.5(5)
Pt1B C31B C32B C33B 96.0(5)
C31B C32B C33B C34B -0.3(8)
C32B C33B C34B C35B -1.2(8)
C33B C34B C35B C36B 1.5(8)
C32B C31B C36B C35B -0.9(7)
B1B C31B C36B C35B 168.5(5)
Pt1B C31B C36B C35B -105.5(5)
C34B C35B C36B C31B -0.5(8)
C21B B1B C41B C42B -119.6(5)
C11B B1B C41B C42B 119.5(5)
C31B B1B C41B C42B 2.6(6)
C21B B1B C41B C46B 59.5(6)
C11B B1B C41B C46B -61.4(6)
C31B B1B C41B C46B -178.3(4)
C46B C41B C42B C43B 0.9(7)
B1B C41B C42B C43B -179.9(5)
C41B C42B C43B C44B -1.3(8)
C42B C43B C44B C45B 0.2(8)
C43B C44B C45B C46B 1.3(8)
C44B C45B C46B C41B -1.7(8)
C42B C41B C46B C45B 0.5(7)
B1B C41B C46B C45B -178.6(5)
